data_8102952
loop_
_publ_author_name
'Sichevych, O.'
'Prots, Yu.'
'Schnelle, W.'
'Schmidt, M.'
'Grin, Yu.'

_publ_section_title
;
Crystal structure of dieuropium trigallium iridium, Eu~2~Ga~3~Ir
;
_journal_issue 3
_journal_name_full 'Zeitschrift f\"ur Kristallographie - New Crystal Structures'
_journal_page_first 263
_journal_page_last 264
_journal_volume 221
_journal_year 2006
_chemical_formula_sum 'Eu2 Ga3 Ir'
_chemical_formula_weight 705.319
_space_group_IT_number 194
_symmetry_cell_setting hexagonal
_symmetry_space_group_name_Hall '-P 6c 2c'
_symmetry_space_group_name_H-M 'P 63/m m c'
_audit_creation_date 2005-07-12T22:30:03-00:00
_audit_creation_method 'CSD2CIF created by WinCSD program'
_cell_angle_alpha 90
_cell_angle_beta 90
_cell_angle_gamma 120
_cell_formula_units_Z 2
_cell_length_a 5.6785(2)
_cell_length_b 5.6785(2)
_cell_length_c 8.6911(5)
_cell_volume 242.702(18)
_computing_cell_refinement WinCSD
_computing_data_collection 'CrystalClear (Rigaku Corp., 2000)'
_computing_data_reduction 'CrystalClear (Rigaku Corp., 2000)'
_computing_structure_refinement WinCSD
_diffrn_ambient_temperature 293(2)
_diffrn_detector_area_resol_mean 14.6306
_diffrn_measurement_details
;
scan:
 Number of images: 300
            Slice: -120.0000 - 120.0000
      Image width: 0.8000
         Exp time: 60.0000
    Rotation axis: Phi
            Omega: 0.0000
              Chi: 0.0000
              Phi: 0.0000
              XTD: 42.0800
           2theta: -25.0000
scan:
 Number of images: 70
            Slice: -38.0000 - 18.0000
      Image width: 0.8000
         Exp time: 60.0000
    Rotation axis: Omega
            Omega: 0.0000
              Chi: -90.0000
              Phi: -5.0000
              XTD: 42.0800
           2theta: -25.0000

;
_diffrn_measurement_device 'Rigaku AFC-7 & Mercury CCD'
_diffrn_radiation_detector 'Mercury70 (2x2 bin mode)'
_diffrn_radiation_monochromator 'Graphite Monochromator'
_diffrn_radiation_source 'Sealed Tube'
_diffrn_radiation_type 'Mo K\a'
_diffrn_radiation_wavelength 0.71073
_diffrn_reflns_av_R_equivalents 0.049
_diffrn_reflns_limit_h_max 8
_diffrn_reflns_limit_h_min -8
_diffrn_reflns_limit_k_max 7
_diffrn_reflns_limit_k_min -8
_diffrn_reflns_limit_l_max 11
_diffrn_reflns_limit_l_min -13
_diffrn_reflns_number 2129
_diffrn_reflns_reduction_process 'Lp corrections applied'
_diffrn_reflns_theta_full 33.00
_diffrn_reflns_theta_max 33.50
_diffrn_reflns_theta_min 3.74
_diffrn_source_current 40.0000
_diffrn_source_power 2.0000
_diffrn_source_voltage 50.0000
_exptl_absorpt_coefficient_mu 71.72
_exptl_crystal_colour gray
_exptl_crystal_density_diffrn 9.652
_exptl_crystal_density_method 'not measured'
_exptl_crystal_description platelet
_exptl_crystal_F_000 592
_exptl_crystal_size_max 0.070
_exptl_crystal_size_mid 0.050
_exptl_crystal_size_min 0.020
_refine_diff_density_max 2.644
_refine_diff_density_min -3.927
_refine_ls_extinction_coef 0.0023(5)
_refine_ls_extinction_expression Fc^*^=kFc[1+0.001xFc^2^\l^3^/sin(2\q)]^-1/4^
_refine_ls_extinction_method SHELXL
_refine_ls_goodness_of_fit_ref 1.188
_refine_ls_matrix_type full
_refine_ls_number_parameters 11
_refine_ls_number_reflns 232
_refine_ls_restrained_S_all 1.188
_refine_ls_R_factor_gt 0.032
_refine_ls_shift/su_max 0.010
_refine_ls_structure_factor_coef F
_refine_ls_weighting_scheme unit
_refine_ls_wR_factor_ref 0.028
_reflns_number_gt 212
_reflns_number_total 232
_reflns_threshold_expression >2sigma(I)
_cod_data_source_file 409890.cff
_cod_data_source_block OS_Eu2Ga3Ir
_cod_depositor_comments
;The following corrections have been performed
in the original file before
 processing it for deposition
(the diff against the Z. Krist. - NCS original
 is given):

Index:
 2006/03/409890.cff
===================================================================
---
 2006/03/409890.cff (revision 562)
+++ 2006/03/409890.cff (revision 563)
@@
 -231,7 +231,7 @@  -_chemical_formula_sum Eu~2~Ga~3~Ir +_chemical_formula_sum
 'Eu2 Ga3 Ir' _chemical_formula_weight 705.319  Saulius Gra\<zulis
2011-03-03
;
_cod_original_cell_volume 242.653
_cod_database_code 8102952

loop_
_symmetry_equiv_pos_as_xyz
x,y,z
-y,x-y,z
-x+y,-x,z
-x,-y,1/2+z
y,-x+y,1/2+z
x-y,x,1/2+z
-y,-x,z
-x+y,y,z
x,x-y,z
y,x,1/2+z
x-y,-y,1/2+z
-x,-x+y,1/2+z
-x,-y,-z
y,-x+y,-z
x-y,x,-z
x,y,-1/2-z
-y,x-y,-1/2-z
-x+y,-x,-1/2-z
y,x,-z
x-y,-y,-z
-x,-x+y,-z
-y,-x,-1/2-z
-x+y,y,-1/2-z
x,x-y,-1/2-z

loop_
_atom_site_aniso_label
_atom_site_aniso_U_11
_atom_site_aniso_U_22
_atom_site_aniso_U_33
_atom_site_aniso_U_12
_atom_site_aniso_U_13
_atom_site_aniso_U_23
Ir1 0.0084(4) 0.0084(4) 0.0068(5) 0.0042(2) 0 0
Eu1 0.0094(4) 0.0094(4) 0.0101(5) 0.0047(2) 0 0
Ga1 0.0115(9) 0.0096(6) 0.0100(7) 0.0058(5) 0 0

loop_
_atom_site_label
_atom_site_type_symbol
_atom_site_symmetry_multiplicity
_atom_site_Wyckoff_symbol
_atom_site_fract_x
_atom_site_fract_y
_atom_site_fract_z
_atom_site_thermal_displace_type
_atom_site_U_iso_or_equiv
_atom_site_occupancy
Ir1 Ir 2 a 0 0 0 Uani 0.0079(3) 1.
Eu1 Eu 4 f 0.66667 0.33333 0.55235(1) Uani 0.0096(3) 1.
Ga1 Ga 6 h 0.3178(5) 0.1589(2) 0.25 Uani 0.0102(6) 1.

loop_
_atom_type_symbol
_atom_type_description
_atom_type_number_in_cell
_atom_type_scat_dispersion_real
_atom_type_scat_dispersion_imag
_atom_type_scat_source
Ir Ir 2.00 -2.066 7.990 International_Tables_Vol_IV_Table_2.3.1
Eu Eu 4.00 -0.542 3.669 International_Tables_Vol_IV_Table_2.3.1
Ga Ga 6.00 0.163 1.609 International_Tables_Vol_IV_Table_2.3.1
